data_4109657
loop_
_publ_author_name
'Ahmet Gunay'
'William D. Jones'

_publ_contact_author_address 'Department of Chemistry, University of Rochester, Rochester, New York 14627'
_publ_contact_author_email jones@chem.rochester.edu
_publ_contact_author_name 'William D. Jones'
_publ_section_title
;
 Cleavage of Carbon-Carbon Bonds of Diphenylacetylene and Its Derivatives
 via Photolysis of Pt Complexes: Tuning the C-C Bond Formation Energy
 toward Selective C-C Bond Activation
;
_journal_name_full 'Journal of the American Chemical Society'
_journal_page_first 8729
_journal_page_last 8735
_journal_paper_doi 10.1021/ja071698k
_journal_volume 129
_journal_year 2007
_chemical_formula_moiety 'C32 H48 F2 P2 Pt'
_chemical_formula_sum 'C32 H48 F2 P2 Pt'
_chemical_formula_weight 727.73
_chemical_name_common jonag18
_chemical_name_systematic 'Ni(dippe)(C6H4F)(CCC6H4F), 6'
_space_group_IT_number 2
_symmetry_cell_setting triclinic
_symmetry_space_group_name_Hall '-P 1'
_symmetry_space_group_name_H-M 'P -1'
_atom_sites_solution_hydrogens geom
_atom_sites_solution_primary direct
_atom_sites_solution_secondary difmap
_audit_creation_method SHELXL-97
_cell_angle_alpha 83.378(4)
_cell_angle_beta 79.094(4)
_cell_angle_gamma 80.893(4)
_cell_formula_units_Z 4
_cell_length_a 11.165(3)
_cell_length_b 16.904(4)
_cell_length_c 17.303(4)
_cell_measurement_reflns_used 3326
_cell_measurement_temperature 100.0(1)
_cell_measurement_theta_max 0.00
_cell_measurement_theta_min 0.00
_cell_volume 3153.9(13)
_computing_cell_refinement 'SAINT (Bruker, 2003)'
_computing_data_collection 'APEX2 (Bruker, 2004)'
_computing_data_reduction 'SAINT (Bruker, 2003)'
_computing_molecular_graphics 'SHELXTL (Bruker, 2000)'
_computing_publication_material 'SHELXTL (Bruker, 2000)'
_computing_structure_refinement 'SHELXL-97 (Sheldrick, 1997)'
_computing_structure_solution 'SIR97 (Altomare et al., 1999)'
_diffrn_ambient_temperature 100.0(1)
_diffrn_measured_fraction_theta_full 0.991
_diffrn_measured_fraction_theta_max 0.991
_diffrn_measurement_device_type 'Bruker SMART APEX II CCD Platform'
_diffrn_measurement_method 'area detector, \w scans per \f'
_diffrn_radiation_monochromator graphite
_diffrn_radiation_source 'fine-focus sealed tube'
_diffrn_radiation_type MoK\a
_diffrn_radiation_wavelength 0.71073
_diffrn_reflns_av_R_equivalents 0.0612
_diffrn_reflns_av_sigmaI/netI 0.1244
_diffrn_reflns_limit_h_max 14
_diffrn_reflns_limit_h_min -14
_diffrn_reflns_limit_k_max 22
_diffrn_reflns_limit_k_min -22
_diffrn_reflns_limit_l_max 23
_diffrn_reflns_limit_l_min 0
_diffrn_reflns_number 54975
_diffrn_reflns_theta_full 28.28
_diffrn_reflns_theta_max 28.28
_diffrn_reflns_theta_min 1.22
_exptl_absorpt_coefficient_mu 4.581
_exptl_absorpt_correction_T_max 0.4877
_exptl_absorpt_correction_T_min 0.4110
_exptl_absorpt_correction_type multi-scan
_exptl_absorpt_process_details 'TWINABS (Blessing, 1995; Sheldrick, 2002)'
_exptl_crystal_colour colorless
_exptl_crystal_density_diffrn 1.533
_exptl_crystal_description block
_exptl_crystal_F_000 1464
_exptl_crystal_size_max 0.20
_exptl_crystal_size_mid 0.16
_exptl_crystal_size_min 0.16
_refine_diff_density_max 3.882
_refine_diff_density_min -2.598
_refine_diff_density_rms 0.207
_refine_ls_extinction_method none
_refine_ls_goodness_of_fit_ref 0.988
_refine_ls_hydrogen_treatment constr
_refine_ls_matrix_type full
_refine_ls_number_parameters 656
_refine_ls_number_reflns 15497
_refine_ls_number_restraints 12
_refine_ls_restrained_S_all 0.988
_refine_ls_R_factor_all 0.0999
_refine_ls_R_factor_gt 0.0524
_refine_ls_shift/su_max 0.001
_refine_ls_shift/su_mean 0.000
_refine_ls_structure_factor_coef Fsqd
_refine_ls_weighting_details 'calc w=1/[\s^2^(Fo^2^)+(0.0354P)^2^+0.0000P] where P=(Fo^2^+2Fc^2^)/3'
_refine_ls_weighting_scheme calc
_refine_ls_wR_factor_gt 0.0867
_refine_ls_wR_factor_ref 0.0940
_reflns_number_gt 9696
_reflns_number_total 15497
_reflns_threshold_expression >2sigma(I)
_cod_data_source_file ja071698krom20070310_091838.cif
_cod_data_source_block jonag18
_cod_original_cell_volume 3154.1(14)
_cod_database_code 4109657

loop_
_symmetry_equiv_pos_as_xyz
'x, y, z'
'-x, -y, -z'

loop_
_atom_site_label
_atom_site_type_symbol
_atom_site_fract_x
_atom_site_fract_y
_atom_site_fract_z
_atom_site_U_iso_or_equiv
_atom_site_adp_type
_atom_site_occupancy
_atom_site_symmetry_multiplicity
_atom_site_calc_flag
_atom_site_refinement_flags
Pt1 Pt 0.22552(3) 0.550911(19) 0.28911(2) 0.02301(10) Uani 1 1 d .
P1 P 0.18849(19) 0.45053(13) 0.21930(13) 0.0237(5) Uani 1 1 d .
P2 P 0.43467(18) 0.50556(12) 0.25562(13) 0.0217(4) Uani 1 1 d .
C1 C 0.2536(7) 0.6303(5) 0.3573(5) 0.029(2) Uani 1 1 d .
C2 C 0.2628(7) 0.6714(5) 0.4087(5) 0.0255(19) Uani 1 1 d .
C3 C 0.2675(7) 0.7194(5) 0.4703(5) 0.0266(19) Uani 1 1 d .
C4 C 0.1589(7) 0.7565(5) 0.5120(5) 0.030(2) Uani 1 1 d .
H4A H 0.0822 0.7487 0.5000 0.036 Uiso 1 1 calc R
C5 C 0.1611(8) 0.8047(5) 0.5711(5) 0.035(2) Uani 1 1 d .
H5A H 0.0869 0.8297 0.6005 0.042 Uiso 1 1 calc R
C6 C 0.2761(10) 0.8155(5) 0.5860(5) 0.038(2) Uani 1 1 d .
F1 F 0.2759(5) 0.8665(3) 0.6426(3) 0.0609(16) Uani 1 1 d .
C7 C 0.3829(9) 0.7799(5) 0.5466(5) 0.039(2) Uani 1 1 d .
H7A H 0.4595 0.7878 0.5587 0.047 Uiso 1 1 calc R
C8 C 0.3788(7) 0.7323(5) 0.4889(5) 0.028(2) Uani 1 1 d .
H8A H 0.4538 0.7071 0.4606 0.033 Uiso 1 1 calc R
C9 C 0.0425(7) 0.5996(4) 0.3262(5) 0.0241(19) Uani 1 1 d .
C10 C -0.0318(7) 0.6500(5) 0.2795(5) 0.031(2) Uani 1 1 d .
H10A H 0.0006 0.6608 0.2251 0.037 Uiso 1 1 calc R
C11 C -0.1508(8) 0.6854(5) 0.3082(6) 0.035(2) Uani 1 1 d .
H11A H -0.1989 0.7195 0.2745 0.043 Uiso 1 1 calc R
C12 C -0.1951(7) 0.6696(5) 0.3854(6) 0.038(2) Uani 1 1 d .
F2 F -0.3127(5) 0.7036(3) 0.4155(3) 0.0553(16) Uani 1 1 d .
C13 C -0.1280(8) 0.6222(5) 0.4361(5) 0.037(2) Uani 1 1 d .
H13A H -0.1618 0.6130 0.4905 0.044 Uiso 1 1 calc R
C14 C -0.0086(8) 0.5876(5) 0.4062(5) 0.036(2) Uani 1 1 d .
H14A H 0.0391 0.5550 0.4411 0.043 Uiso 1 1 calc R
C15 C 0.1042(7) 0.4799(5) 0.1330(5) 0.0260(19) Uani 1 1 d .
C16 C 0.1308(7) 0.4167(5) 0.0721(5) 0.035(2) Uani 1 1 d .
H16A H 0.0845 0.4357 0.0291 0.052 Uiso 1 1 calc R
H16B H 0.1055 0.3658 0.0978 0.052 Uiso 1 1 calc R
H16C H 0.2191 0.4085 0.0506 0.052 Uiso 1 1 calc R
C17 C -0.0356(7) 0.4966(5) 0.1617(5) 0.034(2) Uani 1 1 d .
H17A H -0.0774 0.5117 0.1161 0.050 Uiso 1 1 calc R
H17B H -0.0541 0.5407 0.1962 0.050 Uiso 1 1 calc R
H17C H -0.0645 0.4481 0.1911 0.050 Uiso 1 1 calc R
C18 C 0.1486(8) 0.5564(5) 0.0903(5) 0.036(2) Uani 1 1 d .
H18A H 0.1068 0.5734 0.0450 0.054 Uiso 1 1 calc R
H18B H 0.2378 0.5462 0.0719 0.054 Uiso 1 1 calc R
H18C H 0.1300 0.5988 0.1266 0.054 Uiso 1 1 calc R
C19 C 0.1185(7) 0.3667(5) 0.2857(5) 0.032(2) Uani 1 1 d .
C20 C 0.0896(8) 0.3005(5) 0.2409(5) 0.037(2) Uani 1 1 d .
H20A H 0.0539 0.2593 0.2789 0.056 Uiso 1 1 calc R
H20B H 0.1658 0.2760 0.2091 0.056 Uiso 1 1 calc R
H20C H 0.0309 0.3240 0.2062 0.056 Uiso 1 1 calc R
C21 C 0.2172(7) 0.3282(5) 0.3335(5) 0.035(2) Uani 1 1 d .
H21A H 0.1871 0.2837 0.3696 0.052 Uiso 1 1 calc R
H21B H 0.2365 0.3684 0.3641 0.052 Uiso 1 1 calc R
H21C H 0.2917 0.3076 0.2977 0.052 Uiso 1 1 calc R
C22 C 0.0040(7) 0.4004(5) 0.3419(5) 0.036(2) Uani 1 1 d .
H22A H -0.0309 0.3561 0.3757 0.054 Uiso 1 1 calc R
H22B H -0.0571 0.4295 0.3112 0.054 Uiso 1 1 calc R
H22C H 0.0266 0.4372 0.3748 0.054 Uiso 1 1 calc R
C23 C 0.5183(7) 0.5729(5) 0.1785(5) 0.031(2) Uani 1 1 d .
C24 C 0.4962(7) 0.6593(5) 0.2018(5) 0.036(2) Uani 1 1 d .
H24A H 0.5411 0.6934 0.1603 0.054 Uiso 1 1 calc R
H24B H 0.5253 0.6604 0.2516 0.054 Uiso 1 1 calc R
H24C H 0.4079 0.6794 0.2085 0.054 Uiso 1 1 calc R
C25 C 0.6580(7) 0.5474(5) 0.1565(5) 0.034(2) Uani 1 1 d .
H25A H 0.6931 0.5865 0.1156 0.051 Uiso 1 1 calc R
H25B H 0.6737 0.4942 0.1364 0.051 Uiso 1 1 calc R
H25C H 0.6961 0.5453 0.2033 0.051 Uiso 1 1 calc R
C26 C 0.4666(8) 0.5750(6) 0.1034(5) 0.038(2) Uani 1 1 d .
H26A H 0.5096 0.6102 0.0619 0.057 Uiso 1 1 calc R
H26B H 0.3785 0.5957 0.1132 0.057 Uiso 1 1 calc R
H26C H 0.4783 0.5206 0.0865 0.057 Uiso 1 1 calc R
C27 C 0.5251(8) 0.4753(5) 0.3386(5) 0.030(2) Uani 1 1 d .
C28 C 0.4400(8) 0.4394(5) 0.4086(5) 0.035(2) Uani 1 1 d .
H28A H 0.4847 0.4231 0.4527 0.053 Uiso 1 1 calc R
H28B H 0.4117 0.3924 0.3934 0.053 Uiso 1 1 calc R
H28C H 0.3689 0.4797 0.4247 0.053 Uiso 1 1 calc R
C29 C 0.6398(7) 0.4127(5) 0.3176(5) 0.031(2) Uani 1 1 d .
H29A H 0.6825 0.3996 0.3630 0.046 Uiso 1 1 calc R
H29B H 0.6954 0.4348 0.2724 0.046 Uiso 1 1 calc R
H29C H 0.6146 0.3638 0.3041 0.046 Uiso 1 1 calc R
C30 C 0.5681(8) 0.5483(5) 0.3664(5) 0.038(2) Uani 1 1 d .
H30A H 0.6145 0.5301 0.4094 0.058 Uiso 1 1 calc R
H30B H 0.4961 0.5869 0.3852 0.058 Uiso 1 1 calc R
H30C H 0.6208 0.5743 0.3221 0.058 Uiso 1 1 calc R
C31 C 0.3390(6) 0.4052(5) 0.1696(4) 0.0216(12) Uani 1 1 d U
H31A H 0.3352 0.3481 0.1640 0.026 Uiso 1 1 calc R
H31B H 0.3563 0.4326 0.1158 0.026 Uiso 1 1 calc R
C32 C 0.4465(6) 0.4096(5) 0.2126(4) 0.0216(12) Uani 1 1 d U
H32A H 0.5250 0.4015 0.1748 0.026 Uiso 1 1 calc R
H32B H 0.4488 0.3652 0.2552 0.026 Uiso 1 1 calc R
Pt2 Pt 0.26622(3) 0.043502(19) 0.194471(19) 0.02249(9) Uani 1 1 d .
P3 P 0.15698(18) -0.06319(13) 0.19941(13) 0.0245(5) Uani 1 1 d .
P4 P 0.32830(18) -0.01523(12) 0.31121(13) 0.0225(5) Uani 1 1 d .
C33 C 0.3744(7) 0.1295(5) 0.1824(4) 0.0239(19) Uani 1 1 d .
C34 C 0.4513(7) 0.1743(5) 0.1671(5) 0.0241(19) Uani 1 1 d .
C35 C 0.5545(7) 0.2187(5) 0.1494(5) 0.0237(19) Uani 1 1 d .
C36 C 0.5763(7) 0.2677(4) 0.0789(5) 0.0256(18) Uani 1 1 d .
H36A H 0.5219 0.2727 0.0419 0.031 Uiso 1 1 calc R
C37 C 0.6766(7) 0.3090(5) 0.0627(5) 0.029(2) Uani 1 1 d .
H37A H 0.6913 0.3431 0.0152 0.034 Uiso 1 1 calc R
C38 C 0.7549(7) 0.2997(5) 0.1169(5) 0.030(2) Uani 1 1 d .
F3 F 0.8538(4) 0.3418(3) 0.0996(3) 0.0465(14) Uani 1 1 d .
C39 C 0.7385(8) 0.2520(5) 0.1840(6) 0.033(2) Uani 1 1 d .
H39A H 0.7958 0.2458 0.2192 0.040 Uiso 1 1 calc R
C40 C 0.6373(7) 0.2119(5) 0.2015(5) 0.031(2) Uani 1 1 d .
H40A H 0.6237 0.1790 0.2498 0.037 Uiso 1 1 calc R
C41 C 0.2214(7) 0.1041(5) 0.0902(5) 0.0254(19) Uani 1 1 d .
C42 C 0.1198(7) 0.1620(5) 0.0866(5) 0.029(2) Uani 1 1 d .
H42A H 0.0610 0.1698 0.1335 0.034 Uiso 1 1 calc R
C43 C 0.0992(8) 0.2099(5) 0.0174(5) 0.037(2) Uani 1 1 d .
H43A H 0.0279 0.2489 0.0171 0.044 Uiso 1 1 calc R
C44 C 0.1836(9) 0.1987(6) -0.0486(6) 0.041(2) Uani 1 1 d .
F4 F 0.1641(6) 0.2460(4) -0.1171(3) 0.0651(18) Uani 1 1 d .
C45 C 0.2864(9) 0.1438(6) -0.0496(5) 0.049(3) Uani 1 1 d .
H45A H 0.3449 0.1372 -0.0968 0.058 Uiso 1 1 calc R
C46 C 0.3041(8) 0.0976(6) 0.0194(5) 0.042(2) Uani 1 1 d .
H46A H 0.3765 0.0595 0.0187 0.050 Uiso 1 1 calc R
C47 C 0.2020(8) -0.1221(5) 0.1095(5) 0.034(2) Uani 1 1 d .
C48 C 0.1715(9) -0.2084(5) 0.1252(6) 0.044(3) Uani 1 1 d .
H48A H 0.1970 -0.2356 0.0765 0.066 Uiso 1 1 calc R
H48B H 0.0826 -0.2073 0.1430 0.066 Uiso 1 1 calc R
H48C H 0.2154 -0.2374 0.1662 0.066 Uiso 1 1 calc R
C49 C 0.3423(7) -0.1283(5) 0.0866(5) 0.037(2) Uani 1 1 d .
H49A H 0.3702 -0.1586 0.0400 0.056 Uiso 1 1 calc R
H49B H 0.3806 -0.1561 0.1307 0.056 Uiso 1 1 calc R
H49C H 0.3658 -0.0742 0.0747 0.056 Uiso 1 1 calc R
C50 C 0.1443(9) -0.0794(5) 0.0394(5) 0.045(3) Uani 1 1 d .
H50A H 0.1697 -0.1119 -0.0059 0.068 Uiso 1 1 calc R
H50B H 0.1719 -0.0266 0.0252 0.068 Uiso 1 1 calc R
H50C H 0.0543 -0.0725 0.0541 0.068 Uiso 1 1 calc R
C51 C -0.0160(7) -0.0430(5) 0.2279(6) 0.034(2) Uani 1 1 d .
C52 C -0.0457(8) -0.0189(8) 0.3120(7) 0.078(4) Uani 1 1 d .
H52A H -0.1352 -0.0081 0.3284 0.118 Uiso 1 1 calc R
H52B H -0.0092 0.0296 0.3146 0.118 Uiso 1 1 calc R
H52C H -0.0117 -0.0628 0.3473 0.118 Uiso 1 1 calc R
C53 C -0.0775(8) -0.1179(6) 0.2293(8) 0.073(4) Uani 1 1 d .
H53A H -0.1670 -0.1043 0.2444 0.109 Uiso 1 1 calc R
H53B H -0.0468 -0.1597 0.2677 0.109 Uiso 1 1 calc R
H53C H -0.0583 -0.1377 0.1767 0.109 Uiso 1 1 calc R
C54 C -0.0702(8) 0.0228(6) 0.1748(7) 0.067(4) Uani 1 1 d .
H54A H -0.1599 0.0317 0.1912 0.101 Uiso 1 1 calc R
H54B H -0.0500 0.0077 0.1204 0.101 Uiso 1 1 calc R
H54C H -0.0365 0.0722 0.1779 0.101 Uiso 1 1 calc R
C55 C 0.4938(7) -0.0630(5) 0.3020(5) 0.030(2) Uani 1 1 d .
C56 C 0.5384(7) -0.0879(5) 0.3810(5) 0.037(2) Uani 1 1 d .
H56A H 0.6250 -0.1121 0.3712 0.055 Uiso 1 1 calc R
H56B H 0.4886 -0.1271 0.4122 0.055 Uiso 1 1 calc R
H56C H 0.5301 -0.0404 0.4102 0.055 Uiso 1 1 calc R
C57 C 0.5069(7) -0.1412(5) 0.2612(5) 0.033(2) Uani 1 1 d .
H57A H 0.5925 -0.1675 0.2556 0.049 Uiso 1 1 calc R
H57B H 0.4836 -0.1284 0.2089 0.049 Uiso 1 1 calc R
H57C H 0.4528 -0.1775 0.2933 0.049 Uiso 1 1 calc R
C58 C 0.5770(7) -0.0080(6) 0.2512(6) 0.044(3) Uani 1 1 d .
H58A H 0.6628 -0.0336 0.2469 0.066 Uiso 1 1 calc R
H58B H 0.5674 0.0429 0.2753 0.066 Uiso 1 1 calc R
H58C H 0.5549 0.0025 0.1984 0.066 Uiso 1 1 calc R
C59 C 0.2873(8) 0.0515(5) 0.3957(5) 0.032(2) Uani 1 1 d .
C60 C 0.3813(8) 0.1111(5) 0.3873(5) 0.036(2) Uani 1 1 d .
H60A H 0.3591 0.1452 0.4314 0.054 Uiso 1 1 calc R
H60B H 0.3806 0.1448 0.3374 0.054 Uiso 1 1 calc R
H60C H 0.4638 0.0811 0.3879 0.054 Uiso 1 1 calc R
C61 C 0.2792(8) 0.0053(5) 0.4789(5) 0.038(2) Uani 1 1 d .
H61A H 0.2577 0.0438 0.5192 0.057 Uiso 1 1 calc R
H61B H 0.3589 -0.0269 0.4837 0.057 Uiso 1 1 calc R
H61C H 0.2158 -0.0302 0.4863 0.057 Uiso 1 1 calc R
C62 C 0.1624(7) 0.0983(5) 0.3905(5) 0.035(2) Uani 1 1 d .
H62A H 0.1380 0.1337 0.4335 0.053 Uiso 1 1 calc R
H62B H 0.1021 0.0610 0.3949 0.053 Uiso 1 1 calc R
H62C H 0.1658 0.1309 0.3396 0.053 Uiso 1 1 calc R
C63 C 0.2042(7) -0.1365(5) 0.2800(5) 0.0299(14) Uani 1 1 d U
H63A H 0.1365 -0.1686 0.3013 0.036 Uiso 1 1 calc R
H63B H 0.2767 -0.1739 0.2577 0.036 Uiso 1 1 calc R
C64 C 0.2372(7) -0.0973(5) 0.3501(5) 0.0299(14) Uani 1 1 d U
H64A H 0.2850 -0.1386 0.3820 0.036 Uiso 1 1 calc R
H64B H 0.1606 -0.0760 0.3848 0.036 Uiso 1 1 calc R

loop_
_atom_site_aniso_label
_atom_site_aniso_U_11
_atom_site_aniso_U_22
_atom_site_aniso_U_33
_atom_site_aniso_U_23
_atom_site_aniso_U_13
_atom_site_aniso_U_12
Pt1 0.02113(19) 0.0195(2) 0.0284(2) -0.00349(17) -0.00476(16) -0.00118(16)
P1 0.0220(11) 0.0188(12) 0.0314(12) -0.0003(10) -0.0060(9) -0.0056(9)
P2 0.0223(11) 0.0188(11) 0.0251(12) -0.0035(10) -0.0070(9) -0.0015(9)
C1 0.025(5) 0.021(5) 0.041(5) -0.006(4) -0.007(4) -0.001(4)
C2 0.029(5) 0.014(4) 0.033(5) 0.001(4) -0.011(4) 0.005(4)
C3 0.032(5) 0.019(5) 0.029(5) 0.002(4) -0.009(4) -0.005(4)
C4 0.026(5) 0.024(5) 0.037(5) -0.001(4) -0.002(4) -0.006(4)
C5 0.036(5) 0.027(5) 0.037(6) 0.002(4) -0.005(4) 0.003(4)
C6 0.063(7) 0.022(5) 0.033(5) -0.005(4) -0.016(5) -0.005(5)
F1 0.093(5) 0.037(3) 0.062(4) -0.014(3) -0.040(4) 0.001(3)
C7 0.045(6) 0.032(6) 0.047(6) -0.001(5) -0.028(5) -0.006(5)
C8 0.023(4) 0.024(5) 0.034(5) 0.002(4) -0.006(4) -0.001(4)
C9 0.026(4) 0.011(4) 0.035(5) -0.006(4) -0.006(4) -0.001(3)
C10 0.029(5) 0.021(5) 0.043(5) 0.001(4) -0.006(4) -0.009(4)
C11 0.033(5) 0.020(5) 0.054(7) 0.000(5) -0.011(5) -0.002(4)
C12 0.021(5) 0.025(5) 0.068(7) -0.019(5) 0.001(5) -0.001(4)
F2 0.034(3) 0.047(4) 0.082(4) -0.020(3) 0.002(3) 0.001(3)
C13 0.035(5) 0.037(6) 0.036(5) -0.009(4) 0.001(4) -0.001(4)
C14 0.037(5) 0.038(6) 0.036(5) -0.007(4) -0.016(4) -0.004(4)
C15 0.018(4) 0.030(5) 0.032(5) 0.004(4) -0.015(4) -0.004(4)
C16 0.033(5) 0.038(6) 0.037(5) -0.005(4) -0.011(4) -0.006(4)
C17 0.021(4) 0.036(6) 0.049(6) -0.001(4) -0.016(4) -0.006(4)
C18 0.029(5) 0.052(6) 0.029(5) 0.012(5) -0.018(4) -0.010(5)
C19 0.033(5) 0.031(5) 0.034(5) 0.004(4) -0.012(4) -0.012(4)
C20 0.038(5) 0.026(5) 0.054(6) 0.007(5) -0.020(5) -0.019(4)
C21 0.038(5) 0.013(5) 0.051(6) 0.001(4) -0.010(4) 0.000(4)
C22 0.031(5) 0.036(6) 0.037(6) 0.004(4) 0.005(4) -0.011(4)
C23 0.022(4) 0.037(6) 0.033(5) -0.001(4) -0.005(4) -0.005(4)
C24 0.025(5) 0.029(5) 0.052(6) 0.004(5) -0.007(4) -0.005(4)
C25 0.025(5) 0.034(6) 0.045(6) -0.010(4) -0.005(4) -0.007(4)
C26 0.031(5) 0.049(6) 0.035(5) 0.012(5) -0.017(4) -0.007(5)
C27 0.029(5) 0.031(5) 0.031(5) -0.008(4) -0.015(4) 0.010(4)
C28 0.038(5) 0.042(6) 0.028(5) -0.006(4) -0.013(4) 0.001(5)
C29 0.030(5) 0.032(5) 0.035(5) -0.004(4) -0.019(4) -0.001(4)
C30 0.034(5) 0.050(6) 0.038(5) -0.020(5) -0.016(4) -0.001(5)
C31 0.015(3) 0.034(3) 0.017(3) -0.010(3) -0.003(2) -0.002(2)
C32 0.015(3) 0.034(3) 0.017(3) -0.010(3) -0.003(2) -0.002(2)
Pt2 0.01876(18) 0.0207(2) 0.0291(2) 0.00037(17) -0.00704(16) -0.00445(15)
P3 0.0193(11) 0.0235(12) 0.0328(13) -0.0018(10) -0.0095(9) -0.0039(9)
P4 0.0209(11) 0.0172(11) 0.0294(13) 0.0045(10) -0.0069(9) -0.0042(9)
C33 0.028(5) 0.020(5) 0.021(4) 0.004(4) -0.006(4) 0.002(4)
C34 0.022(4) 0.017(5) 0.032(5) 0.001(4) -0.005(4) -0.002(4)
C35 0.027(4) 0.014(4) 0.033(5) -0.010(4) -0.005(4) -0.005(4)
C36 0.026(4) 0.026(5) 0.028(5) -0.012(4) -0.003(4) -0.005(4)
C37 0.032(5) 0.024(5) 0.031(5) -0.005(4) 0.000(4) -0.009(4)
C38 0.028(5) 0.020(5) 0.044(6) -0.010(4) 0.004(4) -0.013(4)
F3 0.033(3) 0.042(3) 0.070(4) -0.008(3) -0.009(3) -0.020(3)
C39 0.030(5) 0.022(5) 0.054(6) -0.006(5) -0.021(5) -0.002(4)
C40 0.032(5) 0.024(5) 0.039(5) -0.001(4) -0.009(4) -0.008(4)
C41 0.022(4) 0.023(5) 0.032(5) 0.004(4) -0.003(4) -0.012(4)
C42 0.028(5) 0.034(5) 0.028(5) -0.010(4) -0.008(4) -0.008(4)
C43 0.038(5) 0.035(6) 0.042(6) -0.001(5) -0.016(5) -0.007(4)
C44 0.058(7) 0.035(6) 0.040(6) 0.005(5) -0.024(5) -0.025(5)
F4 0.091(5) 0.072(4) 0.041(3) 0.020(3) -0.034(3) -0.030(4)
C45 0.052(6) 0.065(8) 0.025(5) 0.003(5) 0.004(5) -0.016(6)
C46 0.040(5) 0.045(6) 0.035(6) 0.001(5) 0.001(4) 0.000(5)
C47 0.037(5) 0.025(5) 0.042(6) -0.009(4) -0.009(4) -0.007(4)
C48 0.053(6) 0.034(6) 0.050(6) -0.012(5) -0.014(5) -0.011(5)
C49 0.036(5) 0.036(6) 0.043(6) -0.019(5) -0.006(5) -0.005(4)
C50 0.058(7) 0.039(6) 0.045(6) -0.013(5) -0.024(5) 0.001(5)
C51 0.018(4) 0.033(5) 0.053(6) -0.007(5) -0.009(4) -0.004(4)
C52 0.014(5) 0.118(11) 0.107(11) -0.063(9) -0.002(6) 0.007(6)
C53 0.026(5) 0.038(7) 0.150(12) -0.003(7) -0.006(7) -0.009(5)
C54 0.030(6) 0.065(8) 0.098(10) 0.032(7) -0.016(6) -0.001(5)
C55 0.029(5) 0.026(5) 0.034(5) 0.004(4) -0.011(4) -0.001(4)
C56 0.026(5) 0.031(5) 0.057(7) -0.007(5) -0.019(4) 0.002(4)
C57 0.025(4) 0.028(5) 0.041(5) -0.004(4) -0.008(4) 0.011(4)
C58 0.020(5) 0.048(7) 0.062(7) 0.007(5) -0.011(5) 0.000(4)
C59 0.045(6) 0.017(5) 0.039(5) 0.004(4) -0.020(4) -0.013(4)
C60 0.037(5) 0.026(5) 0.050(6) -0.005(4) -0.014(5) -0.007(4)
C61 0.043(6) 0.042(6) 0.033(5) -0.001(5) -0.013(4) -0.007(5)
C62 0.038(5) 0.042(6) 0.027(5) -0.002(4) -0.005(4) -0.011(5)
C63 0.030(3) 0.029(3) 0.029(3) 0.012(3) -0.006(3) -0.010(3)
C64 0.030(3) 0.029(3) 0.029(3) 0.012(3) -0.006(3) -0.010(3)

loop_
_atom_type_symbol
_atom_type_description
_atom_type_scat_dispersion_real
_atom_type_scat_dispersion_imag
_atom_type_scat_source
C C 0.0033 0.0016 'International Tables Vol C Tables 4.2.6.8 and 6.1.1.4'
H H 0.0000 0.0000 'International Tables Vol C Tables 4.2.6.8 and 6.1.1.4'
F F 0.0171 0.0103 'International Tables Vol C Tables 4.2.6.8 and 6.1.1.4'
P P 0.1023 0.0942 'International Tables Vol C Tables 4.2.6.8 and 6.1.1.4'
Pt Pt -1.7033 8.3905 'International Tables Vol C Tables 4.2.6.8 and 6.1.1.4'

loop_
_geom_angle_atom_site_label_1
_geom_angle_atom_site_label_2
_geom_angle_atom_site_label_3
_geom_angle
C1 Pt1 C9 81.4(3)
C1 Pt1 P1 174.9(2)
C9 Pt1 P1 97.8(2)
C1 Pt1 P2 92.8(2)
C9 Pt1 P2 174.2(2)
P1 Pt1 P2 87.98(7)
C31 P1 C19 106.2(4)
C31 P1 C15 101.1(4)
C19 P1 C15 109.8(3)
C31 P1 Pt1 106.4(2)
C19 P1 Pt1 112.9(3)
C15 P1 Pt1 118.9(3)
C32 P2 C23 106.3(4)
C32 P2 C27 101.7(4)
C23 P2 C27 109.7(4)
C32 P2 Pt1 106.3(2)
C23 P2 Pt1 113.7(3)
C27 P2 Pt1 117.7(3)
C2 C1 Pt1 170.0(7)
C1 C2 C3 177.3(9)
C4 C3 C8 118.4(8)
C4 C3 C2 119.5(8)
C8 C3 C2 122.1(8)
C3 C4 C5 120.6(8)
C3 C4 H4A 119.7
C5 C4 H4A 119.7
C4 C5 C6 117.8(8)
C4 C5 H5A 121.1
C6 C5 H5A 121.1
C7 C6 F1 120.5(9)
C7 C6 C5 122.7(9)
F1 C6 C5 116.7(9)
C6 C7 C8 118.5(9)
C6 C7 H7A 120.8
C8 C7 H7A 120.8
C7 C8 C3 121.9(8)
C7 C8 H8A 119.1
C3 C8 H8A 119.1
C10 C9 C14 115.7(7)
C10 C9 Pt1 125.6(6)
C14 C9 Pt1 118.4(6)
C9 C10 C11 123.5(8)
C9 C10 H10A 118.2
C11 C10 H10A 118.2
C12 C11 C10 117.5(9)
C12 C11 H11A 121.2
C10 C11 H11A 121.2
C11 C12 C13 123.0(8)
C11 C12 F2 118.8(9)
C13 C12 F2 118.1(9)
C12 C13 C14 118.5(9)
C12 C13 H13A 120.7
C14 C13 H13A 120.7
C13 C14 C9 121.7(8)
C13 C14 H14A 119.2
C9 C14 H14A 119.2
C18 C15 C17 109.0(7)
C18 C15 C16 107.0(7)
C17 C15 C16 108.9(6)
C18 C15 P1 107.2(5)
C17 C15 P1 110.8(6)
C16 C15 P1 113.7(6)
C15 C16 H16A 109.5
C15 C16 H16B 109.5
H16A C16 H16B 109.5
C15 C16 H16C 109.5
H16A C16 H16C 109.5
H16B C16 H16C 109.5
C15 C17 H17A 109.5
C15 C17 H17B 109.5
H17A C17 H17B 109.5
C15 C17 H17C 109.5
H17A C17 H17C 109.5
H17B C17 H17C 109.5
C15 C18 H18A 109.5
C15 C18 H18B 109.5
H18A C18 H18B 109.5
C15 C18 H18C 109.5
H18A C18 H18C 109.5
H18B C18 H18C 109.5
C21 C19 C22 109.1(7)
C21 C19 C20 107.1(7)
C22 C19 C20 110.7(7)
C21 C19 P1 104.9(5)
C22 C19 P1 110.7(6)
C20 C19 P1 114.0(6)
C19 C20 H20A 109.5
C19 C20 H20B 109.5
H20A C20 H20B 109.5
C19 C20 H20C 109.5
H20A C20 H20C 109.5
H20B C20 H20C 109.5
C19 C21 H21A 109.5
C19 C21 H21B 109.5
H21A C21 H21B 109.5
C19 C21 H21C 109.5
H21A C21 H21C 109.5
H21B C21 H21C 109.5
C19 C22 H22A 109.5
C19 C22 H22B 109.5
H22A C22 H22B 109.5
C19 C22 H22C 109.5
H22A C22 H22C 109.5
H22B C22 H22C 109.5
C26 C23 C24 106.7(7)
C26 C23 C25 106.2(7)
C24 C23 C25 108.3(7)
C26 C23 P2 108.1(6)
C24 C23 P2 111.1(6)
C25 C23 P2 115.8(6)
C23 C24 H24A 109.5
C23 C24 H24B 109.5
H24A C24 H24B 109.5
C23 C24 H24C 109.5
H24A C24 H24C 109.5
H24B C24 H24C 109.5
C23 C25 H25A 109.5
C23 C25 H25B 109.5
H25A C25 H25B 109.5
C23 C25 H25C 109.5
H25A C25 H25C 109.5
H25B C25 H25C 109.5
C23 C26 H26A 109.5
C23 C26 H26B 109.5
H26A C26 H26B 109.5
C23 C26 H26C 109.5
H26A C26 H26C 109.5
H26B C26 H26C 109.5
C28 C27 C29 108.5(7)
C28 C27 C30 107.1(7)
C29 C27 C30 107.6(7)
C28 C27 P2 107.7(6)
C29 C27 P2 113.6(6)
C30 C27 P2 112.1(6)
C27 C28 H28A 109.5
C27 C28 H28B 109.5
H28A C28 H28B 109.5
C27 C28 H28C 109.5
H28A C28 H28C 109.5
H28B C28 H28C 109.5
C27 C29 H29A 109.5
C27 C29 H29B 109.5
H29A C29 H29B 109.5
C27 C29 H29C 109.5
H29A C29 H29C 109.5
H29B C29 H29C 109.5
C27 C30 H30A 109.5
C27 C30 H30B 109.5
H30A C30 H30B 109.5
C27 C30 H30C 109.5
H30A C30 H30C 109.5
H30B C30 H30C 109.5
C32 C31 P1 114.3(5)
C32 C31 H31A 108.7
P1 C31 H31A 108.7
C32 C31 H31B 108.7
P1 C31 H31B 108.7
H31A C31 H31B 107.6
C31 C32 P2 113.2(5)
C31 C32 H32A 108.9
P2 C32 H32A 108.9
C31 C32 H32B 108.9
P2 C32 H32B 108.9
H32A C32 H32B 107.7
C33 Pt2 C41 81.4(3)
C33 Pt2 P3 174.1(2)
C41 Pt2 P3 97.8(2)
C33 Pt2 P4 93.2(2)
C41 Pt2 P4 174.6(2)
P3 Pt2 P4 87.58(7)
C63 P3 C51 103.6(4)
C63 P3 C47 103.4(4)
C51 P3 C47 110.5(4)
C63 P3 Pt2 106.0(2)
C51 P3 Pt2 117.6(3)
C47 P3 Pt2 114.0(3)
C64 P4 C55 105.3(4)
C64 P4 C59 101.3(4)
C55 P4 C59 110.3(4)
C64 P4 Pt2 108.3(3)
C55 P4 Pt2 115.7(3)
C59 P4 Pt2 114.5(3)
C34 C33 Pt2 170.1(7)
C33 C34 C35 172.7(9)
C40 C35 C36 118.3(7)
C40 C35 C34 120.5(8)
C36 C35 C34 121.2(7)
C37 C36 C35 120.3(8)
C37 C36 H36A 119.9
C35 C36 H36A 119.9
C36 C37 C38 118.5(8)
C36 C37 H37A 120.8
C38 C37 H37A 120.8
C39 C38 F3 119.7(8)
C39 C38 C37 122.9(8)
F3 C38 C37 117.4(8)
C38 C39 C40 119.0(8)
C38 C39 H39A 120.5
C40 C39 H39A 120.5
C39 C40 C35 121.0(8)
C39 C40 H40A 119.5
C35 C40 H40A 119.5
C42 C41 C46 114.7(8)
C42 C41 Pt2 124.0(6)
C46 C41 Pt2 120.6(6)
C41 C42 C43 123.4(8)
C41 C42 H42A 118.3
C43 C42 H42A 118.3
C44 C43 C42 117.8(9)
C44 C43 H43A 121.1
C42 C43 H43A 121.1
C43 C44 C45 122.3(9)
C43 C44 F4 118.2(9)
C45 C44 F4 119.5(10)
C44 C45 C46 118.6(9)
C44 C45 H45A 120.7
C46 C45 H45A 120.7
C45 C46 C41 123.3(9)
C45 C46 H46A 118.4
C41 C46 H46A 118.4
C48 C47 C49 106.7(7)
C48 C47 C50 109.4(7)
C49 C47 C50 108.5(7)
C48 C47 P3 113.5(6)
C49 C47 P3 106.4(6)
C50 C47 P3 112.0(6)
C47 C48 H48A 109.5
C47 C48 H48B 109.5
H48A C48 H48B 109.5
C47 C48 H48C 109.5
H48A C48 H48C 109.5
H48B C48 H48C 109.5
C47 C49 H49A 109.5
C47 C49 H49B 109.5
H49A C49 H49B 109.5
C47 C49 H49C 109.5
H49A C49 H49C 109.5
H49B C49 H49C 109.5
C47 C50 H50A 109.5
C47 C50 H50B 109.5
H50A C50 H50B 109.5
C47 C50 H50C 109.5
H50A C50 H50C 109.5
H50B C50 H50C 109.5
C54 C51 C52 109.4(9)
C54 C51 C53 109.5(8)
C52 C51 C53 105.8(9)
C54 C51 P3 111.5(6)
C52 C51 P3 107.8(6)
C53 C51 P3 112.7(6)
C51 C52 H52A 109.5
C51 C52 H52B 109.5
H52A C52 H52B 109.5
C51 C52 H52C 109.5
H52A C52 H52C 109.5
H52B C52 H52C 109.5
C51 C53 H53A 109.5
C51 C53 H53B 109.5
H53A C53 H53B 109.5
C51 C53 H53C 109.5
H53A C53 H53C 109.5
H53B C53 H53C 109.5
C51 C54 H54A 109.5
C51 C54 H54B 109.5
H54A C54 H54B 109.5
C51 C54 H54C 109.5
H54A C54 H54C 109.5
H54B C54 H54C 109.5
C58 C55 C56 109.5(7)
C58 C55 C57 108.5(7)
C56 C55 C57 106.0(7)
C58 C55 P4 110.4(6)
C56 C55 P4 114.5(6)
C57 C55 P4 107.7(5)
C55 C56 H56A 109.5
C55 C56 H56B 109.5
H56A C56 H56B 109.5
C55 C56 H56C 109.5
H56A C56 H56C 109.5
H56B C56 H56C 109.5
C55 C57 H57A 109.5
C55 C57 H57B 109.5
H57A C57 H57B 109.5
C55 C57 H57C 109.5
H57A C57 H57C 109.5
H57B C57 H57C 109.5
C55 C58 H58A 109.5
C55 C58 H58B 109.5
H58A C58 H58B 109.5
C55 C58 H58C 109.5
H58A C58 H58C 109.5
H58B C58 H58C 109.5
C62 C59 C60 108.7(7)
C62 C59 C61 107.5(7)
C60 C59 C61 108.6(7)
C62 C59 P4 107.1(6)
C60 C59 P4 110.3(6)
C61 C59 P4 114.4(6)
C59 C60 H60A 109.5
C59 C60 H60B 109.5
H60A C60 H60B 109.5
C59 C60 H60C 109.5
H60A C60 H60C 109.5
H60B C60 H60C 109.5
C59 C61 H61A 109.5
C59 C61 H61B 109.5
H61A C61 H61B 109.5
C59 C61 H61C 109.5
H61A C61 H61C 109.5
H61B C61 H61C 109.5
C59 C62 H62A 109.5
C59 C62 H62B 109.5
H62A C62 H62B 109.5
C59 C62 H62C 109.5
H62A C62 H62C 109.5
H62B C62 H62C 109.5
C64 C63 P3 114.3(5)
C64 C63 H63A 108.7
P3 C63 H63A 108.7
C64 C63 H63B 108.7
P3 C63 H63B 108.7
H63A C63 H63B 107.6
C63 C64 P4 110.1(5)
C63 C64 H64A 109.6
P4 C64 H64A 109.6
C63 C64 H64B 109.6
P4 C64 H64B 109.6
H64A C64 H64B 108.2

loop_
_geom_bond_atom_site_label_1
_geom_bond_atom_site_label_2
_geom_bond_distance
Pt1 C1 1.982(9)
Pt1 C9 2.088(8)
Pt1 P1 2.322(2)
Pt1 P2 2.324(2)
P1 C31 1.830(7)
P1 C19 1.890(8)
P1 C15 1.891(8)
P2 C32 1.838(7)
P2 C23 1.861(8)
P2 C27 1.887(8)
C1 C2 1.219(11)
C2 C3 1.425(11)
C3 C4 1.384(11)
C3 C8 1.396(10)
C4 C5 1.385(11)
C4 H4A 0.9500
C5 C6 1.400(12)
C5 H5A 0.9500
C6 C7 1.345(12)
C6 F1 1.377(10)
C7 C8 1.364(11)
C7 H7A 0.9500
C8 H8A 0.9500
C9 C10 1.392(11)
C9 C14 1.399(11)
C10 C11 1.392(11)
C10 H10A 0.9500
C11 C12 1.346(13)
C11 H11A 0.9500
C12 C13 1.368(12)
C12 F2 1.377(9)
C13 C14 1.396(11)
C13 H13A 0.9500
C14 H14A 0.9500
C15 C18 1.518(11)
C15 C17 1.538(10)
C15 C16 1.543(11)
C16 H16A 0.9800
C16 H16B 0.9800
C16 H16C 0.9800
C17 H17A 0.9800
C17 H17B 0.9800
C17 H17C 0.9800
C18 H18A 0.9800
C18 H18B 0.9800
C18 H18C 0.9800
C19 C21 1.523(11)
C19 C22 1.527(11)
C19 C20 1.538(11)
C20 H20A 0.9800
C20 H20B 0.9800
C20 H20C 0.9800
C21 H21A 0.9800
C21 H21B 0.9800
C21 H21C 0.9800
C22 H22A 0.9800
C22 H22B 0.9800
C22 H22C 0.9800
C23 C26 1.513(11)
C23 C24 1.529(11)
C23 C25 1.537(10)
C24 H24A 0.9800
C24 H24B 0.9800
C24 H24C 0.9800
C25 H25A 0.9800
C25 H25B 0.9800
C25 H25C 0.9800
C26 H26A 0.9800
C26 H26B 0.9800
C26 H26C 0.9800
C27 C28 1.520(11)
C27 C29 1.542(11)
C27 C30 1.549(11)
C28 H28A 0.9800
C28 H28B 0.9800
C28 H28C 0.9800
C29 H29A 0.9800
C29 H29B 0.9800
C29 H29C 0.9800
C30 H30A 0.9800
C30 H30B 0.9800
C30 H30C 0.9800
C31 C32 1.543(9)
C31 H31A 0.9900
C31 H31B 0.9900
C32 H32A 0.9900
C32 H32B 0.9900
Pt2 C33 2.002(8)
Pt2 C41 2.076(8)
Pt2 P3 2.317(2)
Pt2 P4 2.323(2)
P3 C63 1.853(8)
P3 C51 1.887(8)
P3 C47 1.889(9)
P4 C64 1.840(7)
P4 C55 1.881(8)
P4 C59 1.892(9)
C33 C34 1.205(10)
C34 C35 1.440(10)
C35 C40 1.393(11)
C35 C36 1.397(11)
C36 C37 1.379(10)
C36 H36A 0.9500
C37 C38 1.380(12)
C37 H37A 0.9500
C38 C39 1.335(12)
C38 F3 1.374(8)
C39 C40 1.377(11)
C39 H39A 0.9500
C40 H40A 0.9500
C41 C42 1.382(11)
C41 C46 1.391(11)
C42 C43 1.401(11)
C42 H42A 0.9500
C43 C44 1.347(13)
C43 H43A 0.9500
C44 C45 1.356(13)
C44 F4 1.384(10)
C45 C46 1.378(12)
C45 H45A 0.9500
C46 H46A 0.9500
C47 C48 1.531(11)
C47 C49 1.531(11)
C47 C50 1.534(12)
C48 H48A 0.9800
C48 H48B 0.9800
C48 H48C 0.9800
C49 H49A 0.9800
C49 H49B 0.9800
C49 H49C 0.9800
C50 H50A 0.9800
C50 H50B 0.9800
C50 H50C 0.9800
C51 C54 1.486(12)
C51 C52 1.517(13)
C51 C53 1.530(11)
C52 H52A 0.9800
C52 H52B 0.9800
C52 H52C 0.9800
C53 H53A 0.9800
C53 H53B 0.9800
C53 H53C 0.9800
C54 H54A 0.9800
C54 H54B 0.9800
C54 H54C 0.9800
C55 C58 1.509(11)
C55 C56 1.535(11)
C55 C57 1.544(11)
C56 H56A 0.9800
C56 H56B 0.9800
C56 H56C 0.9800
C57 H57A 0.9800
C57 H57B 0.9800
C57 H57C 0.9800
C58 H58A 0.9800
C58 H58B 0.9800
C58 H58C 0.9800
C59 C62 1.503(11)
C59 C60 1.544(10)
C59 C61 1.550(11)
C60 H60A 0.9800
C60 H60B 0.9800
C60 H60C 0.9800
C61 H61A 0.9800
C61 H61B 0.9800
C61 H61C 0.9800
C62 H62A 0.9800
C62 H62B 0.9800
C62 H62C 0.9800
C63 C64 1.574(11)
C63 H63A 0.9900
C63 H63B 0.9900
C64 H64A 0.9900
C64 H64B 0.9900

loop_
_geom_torsion_atom_site_label_1
_geom_torsion_atom_site_label_2
_geom_torsion_atom_site_label_3
_geom_torsion_atom_site_label_4
_geom_torsion
C1 Pt1 P1 C31 -107(3)
C9 Pt1 P1 C31 173.3(4)
P2 Pt1 P1 C31 -7.3(3)
C1 Pt1 P1 C19 9(3)
C9 Pt1 P1 C19 -70.6(4)
P2 Pt1 P1 C19 108.8(3)
C1 Pt1 P1 C15 140(3)
C9 Pt1 P1 C15 60.1(4)
P2 Pt1 P1 C15 -120.4(3)
C1 Pt1 P2 C32 164.5(4)
C9 Pt1 P2 C32 164(2)
P1 Pt1 P2 C32 -10.5(3)
C1 Pt1 P2 C23 -78.8(4)
C9 Pt1 P2 C23 -79(2)
P1 Pt1 P2 C23 106.2(3)
C1 Pt1 P2 C27 51.4(4)
C9 Pt1 P2 C27 51(2)
P1 Pt1 P2 C27 -123.6(3)
C9 Pt1 C1 C2 69(4)
P1 Pt1 C1 C2 -11(7)
P2 Pt1 C1 C2 -110(4)
Pt1 C1 C2 C3 -50(21)
C1 C2 C3 C4 -17(19)
C1 C2 C3 C8 165(18)
C8 C3 C4 C5 -0.3(12)
C2 C3 C4 C5 -178.7(7)
C3 C4 C5 C6 0.9(12)
C4 C5 C6 C7 -1.3(13)
C4 C5 C6 F1 177.3(7)
F1 C6 C7 C8 -177.6(8)
C5 C6 C7 C8 1.0(14)
C6 C7 C8 C3 -0.3(13)
C4 C3 C8 C7 0.0(12)
C2 C3 C8 C7 178.3(8)
C1 Pt1 C9 C10 108.0(7)
P1 Pt1 C9 C10 -77.0(7)
P2 Pt1 C9 C10 109(2)
C1 Pt1 C9 C14 -65.6(6)
P1 Pt1 C9 C14 109.3(6)
P2 Pt1 C9 C14 -65(3)
C14 C9 C10 C11 -1.7(12)
Pt1 C9 C10 C11 -175.5(6)
C9 C10 C11 C12 0.1(13)
C10 C11 C12 C13 1.3(13)
C10 C11 C12 F2 -179.8(7)
C11 C12 C13 C14 -1.0(13)
F2 C12 C13 C14 -179.9(7)
C12 C13 C14 C9 -0.7(13)
C10 C9 C14 C13 1.9(12)
Pt1 C9 C14 C13 176.2(6)
C31 P1 C15 C18 -78.0(6)
C19 P1 C15 C18 170.1(6)
Pt1 P1 C15 C18 38.0(7)
C31 P1 C15 C17 163.2(6)
C19 P1 C15 C17 51.3(7)
Pt1 P1 C15 C17 -80.8(6)
C31 P1 C15 C16 40.2(6)
C19 P1 C15 C16 -71.8(6)
Pt1 P1 C15 C16 156.1(5)
C31 P1 C19 C21 51.5(6)
C15 P1 C19 C21 160.1(5)
Pt1 P1 C19 C21 -64.7(6)
C31 P1 C19 C22 169.1(6)
C15 P1 C19 C22 -82.4(6)
Pt1 P1 C19 C22 52.8(6)
C31 P1 C19 C20 -65.4(6)
C15 P1 C19 C20 43.2(7)
Pt1 P1 C19 C20 178.4(5)
C32 P2 C23 C26 53.4(6)
C27 P2 C23 C26 162.6(6)
Pt1 P2 C23 C26 -63.2(6)
C32 P2 C23 C24 170.2(5)
C27 P2 C23 C24 -80.6(6)
Pt1 P2 C23 C24 53.5(6)
C32 P2 C23 C25 -65.7(7)
C27 P2 C23 C25 43.6(7)
Pt1 P2 C23 C25 177.7(5)
C32 P2 C27 C28 -82.3(6)
C23 P2 C27 C28 165.5(6)
Pt1 P2 C27 C28 33.4(7)
C32 P2 C27 C29 37.9(7)
C23 P2 C27 C29 -74.4(7)
Pt1 P2 C27 C29 153.5(5)
C32 P2 C27 C30 160.2(6)
C23 P2 C27 C30 47.9(7)
Pt1 P2 C27 C30 -84.2(6)
C19 P1 C31 C32 -92.1(6)
C15 P1 C31 C32 153.4(6)
Pt1 P1 C31 C32 28.4(6)
P1 C31 C32 P2 -39.5(7)
C23 P2 C32 C31 -90.8(6)
C27 P2 C32 C31 154.4(5)
Pt1 P2 C32 C31 30.7(6)
C33 Pt2 P3 C63 89(2)
C41 Pt2 P3 C63 170.5(4)
P4 Pt2 P3 C63 -9.1(3)
C33 Pt2 P3 C51 -156(2)
C41 Pt2 P3 C51 -74.3(4)
P4 Pt2 P3 C51 106.1(3)
C33 Pt2 P3 C47 -24(2)
C41 Pt2 P3 C47 57.4(4)
P4 Pt2 P3 C47 -122.2(3)
C33 Pt2 P4 C64 175.4(4)
C41 Pt2 P4 C64 173(2)
P3 Pt2 P4 C64 -10.5(3)
C33 Pt2 P4 C55 -66.8(4)
C41 Pt2 P4 C55 -69(3)
P3 Pt2 P4 C55 107.4(3)
C33 Pt2 P4 C59 63.2(4)
C41 Pt2 P4 C59 61(3)
P3 Pt2 P4 C59 -122.6(3)
C41 Pt2 C33 C34 -79(4)
P3 Pt2 C33 C34 3(6)
P4 Pt2 C33 C34 101(4)
Pt2 C33 C34 C35 -44(10)
C33 C34 C35 C40 -57(7)
C33 C34 C35 C36 121(7)
C40 C35 C36 C37 -1.1(11)
C34 C35 C36 C37 -179.2(7)
C35 C36 C37 C38 1.0(12)
C36 C37 C38 C39 0.6(13)
C36 C37 C38 F3 -179.7(7)
F3 C38 C39 C40 178.4(7)
C37 C38 C39 C40 -2.0(13)
C38 C39 C40 C35 1.8(13)
C36 C35 C40 C39 -0.3(12)
C34 C35 C40 C39 177.9(7)
C33 Pt2 C41 C42 -96.1(7)
P3 Pt2 C41 C42 89.8(6)
P4 Pt2 C41 C42 -94(2)
C33 Pt2 C41 C46 73.5(7)
P3 Pt2 C41 C46 -100.5(7)
P4 Pt2 C41 C46 76(3)
C46 C41 C42 C43 1.2(12)
Pt2 C41 C42 C43 171.4(6)
C41 C42 C43 C44 -0.4(13)
C42 C43 C44 C45 -0.4(13)
C42 C43 C44 F4 -179.7(7)
C43 C44 C45 C46 0.4(14)
F4 C44 C45 C46 179.7(8)
C44 C45 C46 C41 0.4(15)
C42 C41 C46 C45 -1.2(13)
Pt2 C41 C46 C45 -171.7(7)
C63 P3 C47 C48 42.1(7)
C51 P3 C47 C48 -68.2(7)
Pt2 P3 C47 C48 156.7(5)
C63 P3 C47 C49 -75.0(6)
C51 P3 C47 C49 174.7(6)
Pt2 P3 C47 C49 39.7(7)
C63 P3 C47 C50 166.7(6)
C51 P3 C47 C50 56.3(7)
Pt2 P3 C47 C50 -78.7(6)
C63 P3 C51 C54 173.0(7)
C47 P3 C51 C54 -76.8(8)
Pt2 P3 C51 C54 56.5(8)
C63 P3 C51 C52 53.0(8)
C47 P3 C51 C52 163.2(7)
Pt2 P3 C51 C52 -63.5(8)
C63 P3 C51 C53 -63.3(8)
C47 P3 C51 C53 46.9(9)
Pt2 P3 C51 C53 -179.9(6)
C64 P4 C55 C58 165.1(6)
C59 P4 C55 C58 -86.4(7)
Pt2 P4 C55 C58 45.6(7)
C64 P4 C55 C56 -70.8(7)
C59 P4 C55 C56 37.7(7)
Pt2 P4 C55 C56 169.7(5)
C64 P4 C55 C57 46.8(6)
C59 P4 C55 C57 155.3(5)
Pt2 P4 C55 C57 -72.7(6)
C64 P4 C59 C62 -78.6(6)
C55 P4 C59 C62 170.2(5)
Pt2 P4 C59 C62 37.6(6)
C64 P4 C59 C60 163.2(6)
C55 P4 C59 C60 52.0(7)
Pt2 P4 C59 C60 -80.6(6)
C64 P4 C59 C61 40.4(7)
C55 P4 C59 C61 -70.8(7)
Pt2 P4 C59 C61 156.6(5)
C51 P3 C63 C64 -92.3(6)
C47 P3 C63 C64 152.3(6)
Pt2 P3 C63 C64 32.1(6)
P3 C63 C64 P4 -42.0(7)
C55 P4 C64 C63 -92.5(6)
C59 P4 C64 C63 152.5(6)
Pt2 P4 C64 C63 31.8(6)
